data_4067138
loop_
_publ_author_name
'Hatnean, Jillian A.'
'Beck, Robert'
'Borrelli, Jenna D.'
'Johnson, Samuel A.'

_publ_contact_author 'Samuel A. Johnson'
_publ_section_title
;
 Carbon&#x2212;Hydrogen Bond Oxidative Addition of Partially Fluorinated
 Aromatics to a Ni(PiPr3)2Synthon: The Influence of Steric Bulk on the
 Thermodynamics and Kinetics of C&#x2212;H Bond Activation
;
_journal_issue 22
_journal_name_full Organometallics
_journal_page_first 6077
_journal_paper_doi 10.1021/om1008499
_journal_volume 29
_journal_year 2010
_chemical_formula_moiety 'C24 H44 F4 Ni P2'
_chemical_formula_sum 'C24 H44 F4 Ni P2'
_chemical_formula_weight 529.24
_chemical_name_systematic
;
 ?
;
_space_group_IT_number 14
_symmetry_cell_setting monoclinic
_symmetry_space_group_name_Hall '-P 2ybc'
_symmetry_space_group_name_H-M 'P 1 21/c 1'
_atom_sites_solution_hydrogens geom
_atom_sites_solution_primary direct
_atom_sites_solution_secondary difmap
_audit_conform_dict_location ftp://ftp.iucr.org/pub/cif_core.dic
_audit_conform_dict_name cif_core.dic
_audit_conform_dict_version 2.3
_audit_creation_date 2010-03-29T20:53:48-00:00
_audit_creation_method 'WinGX routine CIF_UPDATE'
_cell_angle_alpha 90
_cell_angle_beta 113.002(3)
_cell_angle_gamma 90
_cell_formula_units_Z 4
_cell_length_a 10.8870(9)
_cell_length_b 13.4940(11)
_cell_length_c 20.7527(13)
_cell_measurement_reflns_used 8521
_cell_measurement_temperature 173(2)
_cell_measurement_theta_max 27.93
_cell_measurement_theta_min 2.3
_cell_volume 2806.4(4)
_computing_cell_refinement 'Bruker SMART'
_computing_data_collection 'Bruker SMART'
_computing_data_reduction 'Bruker SAINT'
_computing_molecular_graphics 'Bruker SHELXTL'
_computing_publication_material 'Bruker SHELXTL'
_computing_structure_refinement 'SHELXL-97 (Sheldrick, 1997)'
_computing_structure_solution 'Bruker SHELXTL'
_diffrn_ambient_temperature 173(2)
_diffrn_measured_fraction_theta_full 0.987
_diffrn_measured_fraction_theta_max 0.987
_diffrn_measurement_device_type 'CCD area detector'
_diffrn_measurement_method 'phi and omega scans'
_diffrn_radiation_monochromator graphite
_diffrn_radiation_type MoK\a
_diffrn_radiation_wavelength 0.71073
_diffrn_reflns_av_R_equivalents 0.0279
_diffrn_reflns_av_unetI/netI 0.0226
_diffrn_reflns_limit_h_max 14
_diffrn_reflns_limit_h_min -13
_diffrn_reflns_limit_k_max 17
_diffrn_reflns_limit_k_min -17
_diffrn_reflns_limit_l_max 26
_diffrn_reflns_limit_l_min -26
_diffrn_reflns_number 30635
_diffrn_reflns_theta_full 27.5
_diffrn_reflns_theta_max 27.5
_diffrn_reflns_theta_min 2.13
_exptl_absorpt_coefficient_mu 0.841
_exptl_absorpt_correction_T_max 0.828
_exptl_absorpt_correction_T_min 0.7
_exptl_absorpt_correction_type multi-scan
_exptl_absorpt_process_details 'SADABS, BRUKER 2001'
_exptl_crystal_colour brown
_exptl_crystal_density_diffrn 1.253
_exptl_crystal_density_method 'not measured'
_exptl_crystal_description cut
_exptl_crystal_F_000 1128
_exptl_crystal_size_max 0.38
_exptl_crystal_size_mid 0.28
_exptl_crystal_size_min 0.2
_refine_diff_density_max 0.537
_refine_diff_density_min -0.26
_refine_diff_density_rms 0.058
_refine_ls_extinction_method none
_refine_ls_goodness_of_fit_ref 1.066
_refine_ls_hydrogen_treatment mixed
_refine_ls_matrix_type full
_refine_ls_number_parameters 315
_refine_ls_number_reflns 6364
_refine_ls_number_restraints 0
_refine_ls_restrained_S_all 1.066
_refine_ls_R_factor_all 0.0492
_refine_ls_R_factor_gt 0.0396
_refine_ls_shift/su_max 0.001
_refine_ls_shift/su_mean 0
_refine_ls_structure_factor_coef Fsqd
_refine_ls_weighting_details 'calc w=1/[\s^2^(Fo^2^)+(0.0452P)^2^+1.5506P] where P=(Fo^2^+2Fc^2^)/3'
_refine_ls_weighting_scheme calc
_refine_ls_wR_factor_gt 0.0924
_refine_ls_wR_factor_ref 0.0995
_reflns_number_gt 5407
_reflns_number_total 6364
_reflns_threshold_expression >2sigma(I)
_cod_data_source_file om1008499_si_002.cif
_cod_data_source_block compound3
_cod_depositor_comments
;
The following automatic conversions were performed:

'_symmetry_cell_setting' value 'Monoclinic' changed to 'monoclinic'
according to /home/saulius/struct/CIF-dictionaries/cif_core.dic
dictionary named 'cif_core.dic' version 2.4.1 from 2010-06-29.

Automatic conversion script
Id: cif_fix_values 1715 2011-07-08 13:25:40Z adriana 
;
_cod_original_sg_symbol_H-M P2(1)/c
_cod_database_code 4067138

loop_
_symmetry_equiv_pos_as_xyz
'x, y, z'
'-x, y+1/2, -z+1/2'
'-x, -y, -z'
'x, -y-1/2, z-1/2'

loop_
_atom_site_label
_atom_site_type_symbol
_atom_site_fract_x
_atom_site_fract_y
_atom_site_fract_z
_atom_site_U_iso_or_equiv
_atom_site_adp_type
_atom_site_occupancy
_atom_site_symmetry_multiplicity
_atom_site_calc_flag
_atom_site_refinement_flags
_atom_site_disorder_assembly
_atom_site_disorder_group
Ni1 Ni 0.21686(2) -0.217708(18) -0.310585(13) 0.03039(9) Uani 1 1 d . . .
P1 P 0.02022(5) -0.25146(4) -0.38825(3) 0.03708(13) Uani 1 1 d . A .
P2 P 0.36945(5) -0.20063(4) -0.20553(3) 0.03249(12) Uani 1 1 d . B .
F1 F 0.40098(14) -0.35023(10) -0.36201(8) 0.0518(3) Uani 1 1 d . . .
F2 F 0.54612(17) -0.30205(13) -0.43531(10) 0.0701(5) Uani 1 1 d . . .
F3 F 0.37955(17) 0.02478(12) -0.46028(8) 0.0655(4) Uani 1 1 d . . .
F4 F 0.24284(15) -0.02010(10) -0.38270(8) 0.0520(3) Uani 1 1 d . . .
C1 C 0.3162(2) -0.18730(15) -0.36761(10) 0.0326(4) Uani 1 1 d . . .
C2 C 0.3954(2) -0.25448(16) -0.38413(11) 0.0377(5) Uani 1 1 d . . .
C3 C 0.4703(2) -0.23111(19) -0.42250(13) 0.0459(5) Uani 1 1 d . . .
C4 C 0.4682(3) -0.1376(2) -0.44862(12) 0.0512(6) Uani 1 1 d . . .
H4 H 0.5193 -0.1209 -0.4751 0.061 Uiso 1 1 calc R . .
C5 C 0.3886(2) -0.06929(18) -0.43453(12) 0.0452(5) Uani 1 1 d . . .
C6 C 0.3173(2) -0.09397(16) -0.39497(11) 0.0373(5) Uani 1 1 d . . .
C7 C -0.1130(3) -0.1754(2) -0.37752(18) 0.0605(7) Uani 1 1 d . . .
H7 H -0.1936 -0.1778 -0.4224 0.073 Uiso 1 1 calc R . .
C8 C -0.0664(4) -0.0679(2) -0.3638(3) 0.1114(17) Uani 1 1 d . . .
H8A H -0.139 -0.0266 -0.3619 0.167 Uiso 1 1 calc R . .
H8B H -0.041 -0.0445 -0.4015 0.167 Uiso 1 1 calc R . .
H8C H 0.0106 -0.0635 -0.319 0.167 Uiso 1 1 calc R . .
C9 C -0.1538(3) -0.2103(3) -0.3188(2) 0.0844(11) Uani 1 1 d . . .
H9A H -0.0745 -0.2146 -0.275 0.127 Uiso 1 1 calc R . .
H9B H -0.1959 -0.2756 -0.3305 0.127 Uiso 1 1 calc R . .
H9C H -0.2171 -0.163 -0.3131 0.127 Uiso 1 1 calc R . .
C10 C -0.0224(3) -0.2402(2) -0.48364(15) 0.0663(8) Uani 1 1 d . . .
C11A C -0.0275(5) -0.1366(3) -0.5094(2) 0.0769(16) Uani 0.718(7) 1 d P A 1
H11A H -0.0582 -0.1369 -0.5605 0.115 Uiso 0.718(7) 1 calc PR A 1
H11B H 0.0618 -0.1071 -0.4888 0.115 Uiso 0.718(7) 1 calc PR A 1
H11C H -0.0893 -0.0976 -0.4957 0.115 Uiso 0.718(7) 1 calc PR A 1
C11B C -0.1350(14) -0.2226(15) -0.5326(9) 0.134(8) Uani 0.282(7) 1 d P A 2
H11D H -0.1616 -0.1542 -0.5287 0.201 Uiso 0.282(7) 1 calc PR A 2
H11E H -0.2019 -0.2682 -0.5287 0.201 Uiso 0.282(7) 1 calc PR A 2
H11F H -0.1284 -0.2319 -0.5779 0.201 Uiso 0.282(7) 1 calc PR A 2
C12 C 0.0611(3) -0.3080(3) -0.50875(15) 0.0755(9) Uani 1 1 d . A .
H12A H 0.0381 -0.297 -0.5588 0.113 Uiso 1 1 calc R . .
H12B H 0.0431 -0.3772 -0.501 0.113 Uiso 1 1 calc R . .
H12C H 0.1559 -0.2935 -0.4826 0.113 Uiso 1 1 calc R . .
C13 C -0.0242(2) -0.38092(17) -0.37700(13) 0.0454(5) Uani 1 1 d . . .
H13 H -0.0375 -0.3816 -0.332 0.054 Uiso 1 1 calc R A .
C14 C 0.0902(3) -0.45373(19) -0.36641(16) 0.0586(7) Uani 1 1 d . A .
H14A H 0.0733 -0.5158 -0.3467 0.088 Uiso 1 1 calc R . .
H14B H 0.1744 -0.4248 -0.3342 0.088 Uiso 1 1 calc R . .
H14C H 0.0959 -0.4672 -0.4116 0.088 Uiso 1 1 calc R . .
C15 C -0.1556(3) -0.4195(2) -0.43256(16) 0.0597(7) Uani 1 1 d . A .
H15A H -0.146 -0.427 -0.4773 0.089 Uiso 1 1 calc R . .
H15B H -0.2274 -0.3723 -0.438 0.089 Uiso 1 1 calc R . .
H15C H -0.1774 -0.4838 -0.4178 0.089 Uiso 1 1 calc R . .
C16 C 0.3418(3) -0.08551(18) -0.16429(13) 0.0502(6) Uani 1 1 d . . .
H16 H 0.2591 -0.0986 -0.1557 0.06 Uiso 1 1 calc R . .
C17 C 0.3082(3) 0.0029(2) -0.21207(16) 0.0660(8) Uani 1 1 d . . .
H17A H 0.2805 0.0579 -0.19 0.099 Uiso 1 1 calc R . .
H17B H 0.2353 -0.0142 -0.2565 0.099 Uiso 1 1 calc R . .
H17C H 0.3869 0.0225 -0.2209 0.099 Uiso 1 1 calc R . .
C18 C 0.4482(3) -0.0617(2) -0.09231(14) 0.0614(7) Uani 1 1 d . . .
H18A H 0.5317 -0.0443 -0.0969 0.092 Uiso 1 1 calc R . .
H18B H 0.4627 -0.1197 -0.0618 0.092 Uiso 1 1 calc R . .
H18C H 0.4185 -0.0057 -0.0719 0.092 Uiso 1 1 calc R . .
C19 C 0.3625(3) -0.29904(19) -0.14416(13) 0.0484(6) Uani 1 1 d . . .
H19 H 0.4483 -0.2969 -0.102 0.058 Uiso 1 1 calc R . .
C20 C 0.3522(4) -0.3997(2) -0.17759(17) 0.0754(9) Uani 1 1 d . . .
H20A H 0.3614 -0.4513 -0.1428 0.113 Uiso 1 1 calc R . .
H20B H 0.4233 -0.4071 -0.1951 0.113 Uiso 1 1 calc R . .
H20C H 0.2652 -0.4061 -0.2166 0.113 Uiso 1 1 calc R . .
C21 C 0.2489(3) -0.2859(3) -0.11946(18) 0.0798(10) Uani 1 1 d . . .
H21A H 0.1644 -0.2789 -0.1601 0.12 Uiso 1 1 calc R . .
H21B H 0.2648 -0.2264 -0.0903 0.12 Uiso 1 1 calc R . .
H21C H 0.2444 -0.3439 -0.0921 0.12 Uiso 1 1 calc R . .
C22 C 0.5484(3) -0.2022(2) -0.19164(18) 0.0639(8) Uani 1 1 d . . .
C23 C 0.5897(3) -0.1107(2) -0.22191(15) 0.0615(7) Uani 1 1 d . B .
H23A H 0.5875 -0.0522 -0.1945 0.092 Uiso 1 1 calc R . .
H23B H 0.5278 -0.1014 -0.2707 0.092 Uiso 1 1 calc R . .
H23C H 0.6804 -0.12 -0.22 0.092 Uiso 1 1 calc R . .
C24A C 0.6047(6) -0.2918(4) -0.2000(3) 0.0602(14) Uani 0.5 1 d P B 1
H24A H 0.6976 -0.2808 -0.1939 0.072 Uiso 0.5 1 d PR B 1
H24B H 0.554 -0.3179 -0.247 0.072 Uiso 0.5 1 d PR B 1
H24C H 0.6018 -0.3395 -0.165 0.072 Uiso 0.5 1 d PR B 1
C24B C 0.6488(6) -0.2387(6) -0.1308(3) 0.0711(17) Uani 0.5 1 d P B 2
H24D H 0.6238 -0.3047 -0.1205 0.085 Uiso 0.5 1 d PR B 2
H24E H 0.6604 -0.1941 -0.0916 0.085 Uiso 0.5 1 d PR B 2
H24F H 0.7327 -0.2431 -0.1378 0.085 Uiso 0.5 1 d PR B 2
H1 H 0.141(3) -0.237(2) -0.2711(14) 0.054(7) Uiso 1 1 d . . .

loop_
_atom_site_aniso_label
_atom_site_aniso_U_11
_atom_site_aniso_U_22
_atom_site_aniso_U_33
_atom_site_aniso_U_23
_atom_site_aniso_U_13
_atom_site_aniso_U_12
Ni1 0.03177(15) 0.02830(14) 0.03455(15) 0.00207(10) 0.01667(11) 0.00104(10)
P1 0.0319(3) 0.0349(3) 0.0441(3) 0.0027(2) 0.0145(2) 0.0018(2)
P2 0.0333(3) 0.0305(3) 0.0352(3) 0.0012(2) 0.0150(2) -0.0002(2)
F1 0.0591(9) 0.0355(7) 0.0705(9) 0.0032(6) 0.0359(8) 0.0077(6)
F2 0.0700(11) 0.0775(11) 0.0854(12) -0.0160(9) 0.0547(10) 0.0040(8)
F3 0.0786(11) 0.0584(9) 0.0652(10) 0.0228(8) 0.0342(9) -0.0120(8)
F4 0.0640(9) 0.0347(7) 0.0648(9) 0.0099(6) 0.0333(7) 0.0069(6)
C1 0.0310(10) 0.0346(10) 0.0318(10) -0.0005(8) 0.0119(8) -0.0034(8)
C2 0.0395(12) 0.0373(11) 0.0387(11) -0.0020(9) 0.0177(9) -0.0039(9)
C3 0.0423(13) 0.0568(14) 0.0459(13) -0.0107(11) 0.0252(11) -0.0037(11)
C4 0.0502(14) 0.0704(17) 0.0417(12) -0.0025(12) 0.0274(11) -0.0158(12)
C5 0.0500(13) 0.0476(13) 0.0378(11) 0.0069(10) 0.0168(10) -0.0130(11)
C6 0.0399(11) 0.0366(11) 0.0361(11) 0.0030(8) 0.0157(9) -0.0012(9)
C7 0.0358(13) 0.0495(15) 0.093(2) -0.0063(14) 0.0216(13) 0.0087(11)
C8 0.072(2) 0.0460(18) 0.218(5) -0.020(2) 0.059(3) 0.0160(16)
C9 0.065(2) 0.098(3) 0.108(3) -0.025(2) 0.053(2) 0.0108(18)
C10 0.072(2) 0.0714(19) 0.0447(15) 0.0137(13) 0.0106(14) 0.0036(16)
C11A 0.075(3) 0.072(3) 0.067(3) 0.030(2) 0.009(2) -0.011(2)
C11B 0.056(8) 0.19(2) 0.112(13) -0.048(12) -0.015(8) -0.029(10)
C12 0.080(2) 0.108(3) 0.0420(15) -0.0100(15) 0.0276(15) -0.0243(19)
C13 0.0467(13) 0.0380(12) 0.0567(14) -0.0030(10) 0.0260(11) -0.0055(10)
C14 0.0588(16) 0.0367(13) 0.0741(18) -0.0016(12) 0.0194(14) 0.0018(11)
C15 0.0476(15) 0.0508(15) 0.082(2) -0.0104(14) 0.0265(14) -0.0129(12)
C16 0.0556(15) 0.0437(13) 0.0476(13) -0.0103(10) 0.0161(12) 0.0040(11)
C17 0.081(2) 0.0433(14) 0.0638(17) -0.0087(13) 0.0175(15) 0.0117(14)
C18 0.0690(18) 0.0582(16) 0.0498(15) -0.0156(13) 0.0153(13) 0.0015(14)
C19 0.0484(14) 0.0527(14) 0.0397(12) 0.0116(10) 0.0126(10) -0.0069(11)
C20 0.094(2) 0.0395(14) 0.075(2) 0.0185(14) 0.0141(17) -0.0083(15)
C21 0.072(2) 0.111(3) 0.0666(19) 0.0245(18) 0.0374(17) -0.0141(19)
C22 0.0341(13) 0.0687(18) 0.090(2) 0.0261(16) 0.0260(14) 0.0084(12)
C23 0.0453(14) 0.0757(19) 0.0663(17) 0.0034(14) 0.0248(13) -0.0174(13)
C24A 0.052(3) 0.056(3) 0.081(4) -0.002(3) 0.035(3) 0.004(2)
C24B 0.041(3) 0.111(5) 0.049(3) 0.005(3) 0.005(2) -0.001(3)

loop_
_atom_type_symbol
_atom_type_description
_atom_type_scat_dispersion_real
_atom_type_scat_dispersion_imag
_atom_type_scat_source
C C 0.0033 0.0016 'International Tables Vol C Tables 4.2.6.8 and 6.1.1.4'
H H 0 0 'International Tables Vol C Tables 4.2.6.8 and 6.1.1.4'
F F 0.0171 0.0103 'International Tables Vol C Tables 4.2.6.8 and 6.1.1.4'
Ni Ni 0.3393 1.1124 'International Tables Vol C Tables 4.2.6.8 and 6.1.1.4'
P P 0.1023 0.0942 'International Tables Vol C Tables 4.2.6.8 and 6.1.1.4'

loop_
_geom_angle_atom_site_label_1
_geom_angle_atom_site_label_2
_geom_angle_atom_site_label_3
_geom_angle
C1 Ni1 P1 102.46(6)
C1 Ni1 P2 101.55(6)
P1 Ni1 P2 155.98(2)
C1 Ni1 H1 177.6(11)
P1 Ni1 H1 76.0(11)
P2 Ni1 H1 80.0(11)
C13 P1 C10 104.08(13)
C13 P1 C7 104.54(12)
C10 P1 C7 101.59(15)
C13 P1 Ni1 109.60(8)
C10 P1 Ni1 122.65(11)
C7 P1 Ni1 112.65(10)
C16 P2 C22 106.73(14)
C16 P2 C19 102.98(12)
C22 P2 C19 101.92(12)
C16 P2 Ni1 110.67(8)
C22 P2 Ni1 119.92(11)
C19 P2 Ni1 113.00(8)
C6 C1 C2 112.88(19)
C6 C1 Ni1 122.74(16)
C2 C1 Ni1 124.37(16)
F1 C2 C3 116.9(2)
F1 C2 C1 119.15(18)
C3 C2 C1 124.0(2)
F2 C3 C4 119.3(2)
F2 C3 C2 119.6(2)
C4 C3 C2 121.1(2)
C3 C4 C5 116.6(2)
C3 C4 H4 121.7
C5 C4 H4 121.7
F3 C5 C4 119.7(2)
F3 C5 C6 119.2(2)
C4 C5 C6 121.1(2)
F4 C6 C5 116.64(19)
F4 C6 C1 119.06(18)
C5 C6 C1 124.3(2)
C9 C7 C8 108.8(3)
C9 C7 P1 114.2(2)
C8 C7 P1 109.2(2)
C9 C7 H7 108.1
C8 C7 H7 108.1
P1 C7 H7 108.1
C7 C8 H8A 109.5
C7 C8 H8B 109.5
H8A C8 H8B 109.5
C7 C8 H8C 109.5
H8A C8 H8C 109.5
H8B C8 H8C 109.5
C7 C9 H9A 109.5
C7 C9 H9B 109.5
H9A C9 H9B 109.5
C7 C9 H9C 109.5
H9A C9 H9C 109.5
H9B C9 H9C 109.5
C11B C10 C11A 69.5(9)
C11B C10 C12 111.0(9)
C11A C10 C12 112.7(3)
C11B C10 P1 128.9(10)
C11A C10 P1 114.7(3)
C12 C10 P1 112.5(2)
C10 C11A H11A 109.5
C10 C11A H11B 109.5
C10 C11A H11C 109.5
C10 C11B H11D 109.5
C10 C11B H11E 109.5
H11D C11B H11E 109.5
C10 C11B H11F 109.5
H11D C11B H11F 109.5
H11E C11B H11F 109.5
C10 C12 H12A 109.5
C10 C12 H12B 109.5
H12A C12 H12B 109.5
C10 C12 H12C 109.5
H12A C12 H12C 109.5
H12B C12 H12C 109.5
C14 C13 C15 110.9(2)
C14 C13 P1 112.64(17)
C15 C13 P1 115.96(18)
C14 C13 H13 105.5
C15 C13 H13 105.5
P1 C13 H13 105.5
C13 C14 H14A 109.5
C13 C14 H14B 109.5
H14A C14 H14B 109.5
C13 C14 H14C 109.5
H14A C14 H14C 109.5
H14B C14 H14C 109.5
C13 C15 H15A 109.5
C13 C15 H15B 109.5
H15A C15 H15B 109.5
C13 C15 H15C 109.5
H15A C15 H15C 109.5
H15B C15 H15C 109.5
C17 C16 C18 112.0(2)
C17 C16 P2 113.70(18)
C18 C16 P2 115.52(19)
C17 C16 H16 104.7
C18 C16 H16 104.7
P2 C16 H16 104.7
C16 C17 H17A 109.5
C16 C17 H17B 109.5
H17A C17 H17B 109.5
C16 C17 H17C 109.5
H17A C17 H17C 109.5
H17B C17 H17C 109.5
C16 C18 H18A 109.5
C16 C18 H18B 109.5
H18A C18 H18B 109.5
C16 C18 H18C 109.5
H18A C18 H18C 109.5
H18B C18 H18C 109.5
C20 C19 C21 109.6(3)
C20 C19 P2 110.08(19)
C21 C19 P2 113.7(2)
C20 C19 H19 107.8
C21 C19 H19 107.8
P2 C19 H19 107.8
C19 C20 H20A 109.5
C19 C20 H20B 109.5
H20A C20 H20B 109.5
C19 C20 H20C 109.5
H20A C20 H20C 109.5
H20B C20 H20C 109.5
C19 C21 H21A 109.5
C19 C21 H21B 109.5
H21A C21 H21B 109.5
C19 C21 H21C 109.5
H21A C21 H21C 109.5
H21B C21 H21C 109.5
C24A C22 C24B 65.2(4)
C24A C22 C23 115.7(3)
C24B C22 C23 113.8(4)
C24A C22 P2 118.4(3)
C24B C22 P2 123.2(3)
C23 C22 P2 112.76(19)
C22 C23 H23A 109.5
C22 C23 H23B 109.5
H23A C23 H23B 109.5
C22 C23 H23C 109.5
H23A C23 H23C 109.5
H23B C23 H23C 109.5
C22 C24A H24A 109.5
C22 C24A H24B 109.4
H24A C24A H24B 109.5
C22 C24A H24C 109.5
H24A C24A H24C 109.5
H24B C24A H24C 109.5
C22 C24B H24C 83.8
C22 C24B H24D 109.4
H24C C24B H24D 38.8
C22 C24B H24E 109.5
H24C C24B H24E 147.6
H24D C24B H24E 109.5
C22 C24B H24F 109.5
H24C C24B H24F 92.4
H24D C24B H24F 109.5
H24E C24B H24F 109.5

loop_
_geom_bond_atom_site_label_1
_geom_bond_atom_site_label_2
_geom_bond_distance
Ni1 C1 1.934(2)
Ni1 P1 2.1661(6)
Ni1 P2 2.1761(6)
Ni1 H1 1.40(3)
P1 C13 1.852(2)
P1 C10 1.854(3)
P1 C7 1.860(3)
P2 C16 1.854(2)
P2 C22 1.855(3)
P2 C19 1.862(2)
F1 C2 1.365(3)
F2 C3 1.357(3)
F3 C5 1.366(3)
F4 C6 1.370(2)
C1 C6 1.383(3)
C1 C2 1.383(3)
C2 C3 1.380(3)
C3 C4 1.370(4)
C4 C5 1.373(4)
C4 H4 0.95
C5 C6 1.373(3)
C7 C9 1.525(5)
C7 C8 1.527(4)
C7 H7 1
C8 H8A 0.98
C8 H8B 0.98
C8 H8C 0.98
C9 H9A 0.98
C9 H9B 0.98
C9 H9C 0.98
C10 C11B 1.272(14)
C10 C11A 1.490(5)
C10 C12 1.518(5)
C11A H11A 0.98
C11A H11B 0.98
C11A H11C 0.98
C11B H11D 0.98
C11B H11E 0.98
C11B H11F 0.98
C12 H12A 0.98
C12 H12B 0.98
C12 H12C 0.98
C13 C14 1.533(3)
C13 C15 1.535(3)
C13 H13 1
C14 H14A 0.98
C14 H14B 0.98
C14 H14C 0.98
C15 H15A 0.98
C15 H15B 0.98
C15 H15C 0.98
C16 C17 1.502(4)
C16 C18 1.524(4)
C16 H16 1
C17 H17A 0.98
C17 H17B 0.98
C17 H17C 0.98
C18 H18A 0.98
C18 H18B 0.98
C18 H18C 0.98
C19 C20 1.510(4)
C19 C21 1.523(4)
C19 H19 1
C20 H20A 0.98
C20 H20B 0.98
C20 H20C 0.98
C21 H21A 0.98
C21 H21B 0.98
C21 H21C 0.98
C22 C24A 1.397(6)
C22 C24B 1.398(6)
C22 C23 1.530(4)
C23 H23A 0.98
C23 H23B 0.98
C23 H23C 0.98
C24A H24A 0.9801
C24A H24B 0.9801
C24A H24C 0.98
C24B H24D 0.9799
C24B H24E 0.98
C24B H24F 0.98
